data_2312012
loop_
_publ_author_name
'J\/orgensen, Mads R. V.'
'Hathwar, Venkatesha R.'
'Sist, Mattia'
'Wang, Xiaoping'
'Hoffmann, Christina M.'
'Briseno, Alejandro L.'
'Overgaard, Jacob'
'Iversen, Bo B.'

_publ_section_title
;
 Accurate atomic displacement parameters from time-of-flight
 neutron-diffraction data at TOPAZ
;
_journal_coeditor_code PC5039
_journal_issue 6
_journal_name_full 'Acta Crystallographica Section A Foundations and Advances'
_journal_page_first 679
_journal_paper_doi 10.1107/S2053273314015599
_journal_volume 70
_journal_year 2014
_chemical_formula_moiety '2(C6 H2 N3 O7), C5 H11 N O2, 2(C3 H5 N2)'
_chemical_formula_structural '2(C6 H2 N3 O7), C5 H11 N O2, 2(C3 H5 N2)'
_chemical_formula_sum 'C23 H25 N11 O16'
_chemical_formula_weight 711.51
_chemical_name_common 'Betaine, Imidazole and Picric acid'
_chemical_name_systematic 'cocrystal between picric acid, imidazole and betaine'
_space_group_IT_number 15
_space_group_name_Hall '-C 2yc'
_space_group_name_H-M_alt 'C 1 2/c 1'
_symmetry_cell_setting monoclinic
_symmetry_Int_Tables_number 15
_symmetry_space_group_name_Hall '-C 2yc'
_symmetry_space_group_name_H-M 'C 1 2/c 1'
_audit_creation_date 2014-01-21T11:07
_audit_creation_method 'from EXP file using GSAS2CIF'
_audit_update_record ' 2014-01-21T11:07  Initial CIF as created by GSAS2CIF'
_cell_angle_alpha 90.0
_cell_angle_beta 114.7162(17)
_cell_angle_gamma 90.0
_cell_formula_units_Z 8
_cell_length_a 33.5939(5)
_cell_length_b 7.66580(8)
_cell_length_c 25.1324(3)
_cell_measurement_reflns_used 37970
_cell_measurement_temperature 99.98(19)
_cell_measurement_theta_max 57.9410
_cell_measurement_theta_min 2.7860
_cell_volume 5879.28(15)
_computing_cell_refinement
;
CrysAlisPro, Agilent Technologies,
Version 1.171.36.28 (release 01-02-2013 CrysAlis171 .NET)
(compiled Feb  1 2013,16:14:44)
;
_computing_data_collection
;
CrysAlisPro, Agilent Technologies,
Version 1.171.36.28 (release 01-02-2013 CrysAlis171 .NET)
(compiled Feb  1 2013,16:14:44)
;
_computing_data_reduction
;
CrysAlisPro, Agilent Technologies,
Version 1.171.36.28 (release 01-02-2013 CrysAlis171 .NET)
(compiled Feb  1 2013,16:14:44)
;
_computing_structure_refinement 'Volkov et al, (2006)'
_diffrn_ambient_temperature 99.98(19)
_diffrn_detector_area_resol_mean 10.3590
_diffrn_measured_fraction_theta_full 0.9976
_diffrn_measured_fraction_theta_max 0.9836
_diffrn_measurement_details
;
#__ type_ start__ end____ width___ exp.time_
  1 omega   35.00   87.00   1.0000   30.0000
omega____ theta____ kappa____ phi______ frames
    -       -0.6250 -178.0000   30.0000 52

#__ type_ start__ end____ width___ exp.time_
  2 omega  -60.00   -1.00   1.0000   30.0000
omega____ theta____ kappa____ phi______ frames
    -       -0.6250  -77.0000  120.0000 59

#__ type_ start__ end____ width___ exp.time_
  3 omega   77.00  121.00   1.0000  300.0000
omega____ theta____ kappa____ phi______ frames
    -       75.4353  125.0000  150.0000 44

#__ type_ start__ end____ width___ exp.time_
  4 omega   13.00  107.00   1.0000  300.0000
omega____ theta____ kappa____ phi______ frames
    -       75.4353  -77.0000    0.0000 94

#__ type_ start__ end____ width___ exp.time_
  5 omega   46.00  138.00   1.0000  300.0000
omega____ theta____ kappa____ phi______ frames
    -       75.4353   61.0000  150.0000 92

#__ type_ start__ end____ width___ exp.time_
  6 omega    1.00   34.00   1.0000  300.0000
omega____ theta____ kappa____ phi______ frames
    -       75.4353  -45.0000   30.0000 33

#__ type_ start__ end____ width___ exp.time_
  7 omega    0.00   43.00   1.0000  300.0000
omega____ theta____ kappa____ phi______ frames
    -       75.4353  -30.0000 -150.0000 43

#__ type_ start__ end____ width___ exp.time_
  8 omega   66.00  139.00   1.0000  300.0000
omega____ theta____ kappa____ phi______ frames
    -       75.4353   61.0000   90.0000 73

#__ type_ start__ end____ width___ exp.time_
  9 omega   34.00   88.00   1.0000   30.0000
omega____ theta____ kappa____ phi______ frames
    -       -0.6250 -178.0000   90.0000 54

#__ type_ start__ end____ width___ exp.time_
 10 omega  -77.00   26.00   1.0000   30.0000
omega____ theta____ kappa____ phi______ frames
    -       -0.6250  -38.0000 -180.0000 103

#__ type_ start__ end____ width___ exp.time_
 11 omega   48.00  150.00   1.0000  300.0000
omega____ theta____ kappa____ phi______ frames
    -       75.4353   45.0000  -30.0000 102

#__ type_ start__ end____ width___ exp.time_
 12 omega   -3.00  109.00   1.0000  300.0000
omega____ theta____ kappa____ phi______ frames
    -       75.4353  -77.0000 -150.0000 112

#__ type_ start__ end____ width___ exp.time_
 13 omega   48.00  150.00   1.0000  300.0000
omega____ theta____ kappa____ phi______ frames
    -       75.4353   45.0000   60.0000 102

#__ type_ start__ end____ width___ exp.time_
 14 omega    1.00   23.00   1.0000  300.0000
omega____ theta____ kappa____ phi______ frames
    -       75.4353  -45.0000   90.0000 22

;
_diffrn_measurement_device_type 'SuperNova, Single source at offset, Atlas'
_diffrn_measurement_method '\w scans'
_diffrn_orient_matrix_UB_11 0.0077022000
_diffrn_orient_matrix_UB_12 -0.0320502000
_diffrn_orient_matrix_UB_13 0.0290725000
_diffrn_orient_matrix_UB_21 0.0049278000
_diffrn_orient_matrix_UB_22 -0.0813559000
_diffrn_orient_matrix_UB_23 -0.0092931000
_diffrn_orient_matrix_UB_31 0.0213681000
_diffrn_orient_matrix_UB_32 0.0303058000
_diffrn_orient_matrix_UB_33 0.0058012000
_diffrn_radiation_monochromator mirror
_diffrn_radiation_source 'SuperNova (Mo) X-ray Source'
_diffrn_radiation_type 'Mo K\a'
_diffrn_radiation_wavelength 0.7107
_diffrn_reflns_av_R_equivalents 0.0354
_diffrn_reflns_av_sigmaI/netI 0.0553
_diffrn_reflns_limit_h_max 79
_diffrn_reflns_limit_h_min -73
_diffrn_reflns_limit_k_max 18
_diffrn_reflns_limit_k_min -17
_diffrn_reflns_limit_l_max 60
_diffrn_reflns_limit_l_min -60
_diffrn_reflns_number 165808
_diffrn_reflns_theta_full 47.6339
_diffrn_reflns_theta_max 58.5631
_diffrn_reflns_theta_min 2.4354
_exptl_absorpt_coefficient_mu 0.138
_exptl_absorpt_correction_T_max 0.982
_exptl_absorpt_correction_T_min 0.974
_exptl_absorpt_correction_type gaussian
_exptl_absorpt_process_details
;
CrysAlisPro, Agilent Technologies,
Version 1.171.36.28 (release 01-02-2013 CrysAlis171 .NET)
(compiled Feb  1 2013,16:14:44)
Numerical absorption correction based on gaussian integration over
   a multifaceted crystal model
;
_exptl_crystal_colour yellow
_exptl_crystal_density_diffrn 1.62
_exptl_crystal_description block
_exptl_crystal_F_000 2944
_exptl_crystal_size_max 0.2874
_exptl_crystal_size_mid 0.2068
_exptl_crystal_size_min 0.1611
_refine_diff_density_max 0.31
_refine_diff_density_min -0.26
_refine_ls_extinction_method none
_refine_ls_goodness_of_fit_ref 0.874
_refine_ls_matrix_type full
_refine_ls_number_parameters 1306
_refine_ls_number_reflns 21277
_refine_ls_number_restraints 1
_refine_ls_R_factor_all 0.066
_refine_ls_R_factor_gt 0.03
_refine_ls_R_Fsqd_factor 0.03
_refine_ls_shift/su_max 0.00909
_refine_ls_structure_factor_coef Fsqd
_refine_ls_weighting_details
;
calc w2 = 1/[s^2^(Fo^2^)]
;
_refine_ls_weighting_scheme calc
_refine_ls_wR_factor_ref 0.072
_reflns_number_gt 21277
_reflns_number_total 27262
_reflns_threshold_expression >3sigma(I)
_cod_data_source_file pc5039sup1.cif
_cod_data_source_block BIPa_X_multipole_model
_cod_original_cell_volume 5879.29(13)
_cod_original_sg_symbol_H-M 'C 2/c'
_cod_database_code 2312012

loop_
_space_group_symop_id
_space_group_symop_operation_xyz
1 +X,+Y,+Z
2 1/2-X,1/2+Y,1/2-Z
3 -X,-Y,-Z
4 1/2+X,1/2-Y,1/2+Z
5 1/2+X,1/2+Y,+Z
6 1/2-X,1/2-Y,-Z
7 -X,+Y,1/2-Z
8 +X,-Y,1/2+Z

loop_
_symmetry_equiv_pos_site_id
_symmetry_equiv_pos_as_xyz
1 +x,+y,+z
2 -x,+y,-z+1/2
-1 -x,-y,-z
-2 +x,-y,+z+1/2
101 +x+1/2,+y+1/2,+z
102 -x+1/2,+y+1/2,-z+1/2
-101 -x+1/2,-y+1/2,-z
-102 +x+1/2,-y+1/2,+z+1/2

loop_
_atom_local_axes_atom_label
_atom_local_axes_atom0
_atom_local_axes_ax1
_atom_local_axes_atom1
_atom_local_axes_atom2
_atom_local_axes_ax2
O(8) C(12) Z O(8) H(3A) Y
O(9) C(12) Z O(9) H(3B) Y
O(1A) C(6A) Z O(1A) H(1A) Y
O(2A) N(4A) Z O(2A) O(3A) Y
O(3A) N(4A) Z O(3A) O(2A) Y
O(4A) N(5A) Z O(4A) O(5A) Y
O(5A) N(5A) Z O(5A) O(4A) Y
O(6A) N(6A) Z O(6A) O(7A) Y
O(7A) N(6A) Z O(7A) O(6A) Y
O(1B) C(6B) Z O(1B) H(1B) Y
O(2B) N(4B) Z O(2B) O(3B) Y
O(3B) N(4B) Z O(3B) O(2B) Y
O(4B) N(5B) Z O(4B) O(5B) Y
O(5B) N(5B) Z O(5B) O(4B) Y
O(6B) N(6B) Z O(6B) O(7B) Y
O(7B) N(6B) Z O(7B) O(6B) Y
N(7) C(16) Z N(7) C(14) Y
N(1A) H(1A) Z N(1A) C(2A) Y
N(3A) H(3A) Z N(3A) C(2A) Y
N(4A) O(3A) Z N(4A) O(2A) Y
N(5A) O(4A) Z N(5A) O(5A) Y
N(6A) O(7A) Z N(6A) O(6A) Y
N(1B) H(1B) Z N(1B) C(2B) Y
N(3B) H(3B) Z N(3B) C(2B) Y
N(4B) O(3B) Z N(4B) O(2B) Y
N(5B) O(4B) Z N(5B) O(5B) Y
N(6B) O(7B) Z N(6B) O(6B) Y
C(12) O(9) Z C(12) O(8) Y
C(13) H(132) Z C(13) H(131) Y
C(14) H(143) Z C(14) H(141) Y
C(15) H(152) Z C(15) H(153) Y
C(16) H(163) Z C(16) H(162) Y
C(2A) H(2A) Z C(2A) N(1A) Y
C(4A) H(4A) Z C(4A) C(5A) Y
C(5A) H(5A) Z C(5A) C(4A) Y
C(6A) O(1A) Z C(6A) C(7A) Y
C(7A) C(8A) Z C(7A) N(4A) Y
C(8A) H(8A) Z C(8A) C(7A) Y
C(9A) C(8A) Z C(9A) C(10A) Y
C(10A) H(10A) Z C(10A) C(11A) Y
C(11A) C(10A) Z C(11A) C(6A) Y
C(2B) H(2B) Z C(2B) N(1B) Y
C(4B) H(4B) Z C(4B) C(5B) Y
C(5B) H(5B) Z C(5B) C(4B) Y
C(6B) O(1B) Z C(6B) C(11B) Y
C(7B) C(8B) Z C(7B) N(4B) Y
C(8B) H(8B) Z C(8B) C(7B) Y
C(9B) C(10B) Z C(9B) C(8B) Y
C(10B) H(10B) Z C(10B) C(11B) Y
C(11B) C(10B) Z C(11B) N(6B) Y
H(131) C(13) Z H(131) H(132) Y
H(132) C(13) Z H(132) H(131) Y
H(141) C(14) Z H(141) H(143) Y
H(142) C(14) Z H(142) H(143) Y
H(143) C(14) Z H(143) H(142) Y
H(151) C(15) Z H(151) H(152) Y
H(152) C(15) Z H(152) H(151) Y
H(153) C(15) Z H(153) H(152) Y
H(161) C(16) Z H(161) H(163) Y
H(162) C(16) Z H(162) H(163) Y
H(163) C(16) Z H(163) H(161) Y
H(1A) N(1A) Z H(1A) O(1A) Y
H(3A) N(3A) Z H(3A) O(8) Y
H(2A) C(2A) Z H(2A) N(1A) Y
H(4A) C(4A) Z H(4A) C(5A) Y
H(5A) C(5A) Z H(5A) C(4A) Y
H(8A) C(8A) Z H(8A) C(7A) Y
H(10A) C(10A) Z H(10A) C(11A) Y
H(1B) N(1B) Z H(1B) O(1B) Y
H(3B) N(3B) Z H(3B) C(2B) Y
H(2B) C(2B) Z H(2B) N(1B) Y
H(4B) C(4B) Z H(4B) C(5B) Y
H(5B) C(5B) Z H(5B) C(4B) Y
H(8B) C(8B) Z H(8B) C(7B) Y
H(10B) C(10B) Z H(10B) C(11B) Y

loop_
_atom_rho_multipole_atom_label
_atom_rho_multipole_coeff_Pv
_atom_rho_multipole_coeff_P00
_atom_rho_multipole_coeff_P11
_atom_rho_multipole_coeff_P1-1
_atom_rho_multipole_coeff_P10
_atom_rho_multipole_coeff_P20
_atom_rho_multipole_coeff_P21
_atom_rho_multipole_coeff_P2-1
_atom_rho_multipole_coeff_P22
_atom_rho_multipole_coeff_P2-2
_atom_rho_multipole_coeff_P30
_atom_rho_multipole_coeff_P31
_atom_rho_multipole_coeff_P3-1
_atom_rho_multipole_coeff_P32
_atom_rho_multipole_coeff_P3-2
_atom_rho_multipole_coeff_P33
_atom_rho_multipole_coeff_P3-3
_atom_rho_multipole_coeff_P40
_atom_rho_multipole_coeff_P41
_atom_rho_multipole_coeff_P4-1
_atom_rho_multipole_coeff_P42
_atom_rho_multipole_coeff_P4-2
_atom_rho_multipole_coeff_P43
_atom_rho_multipole_coeff_P4-3
_atom_rho_multipole_coeff_P44
_atom_rho_multipole_coeff_P4-4
_atom_rho_multipole_kappa
_atom_rho_multipole_kappa_prime0
_atom_rho_multipole_kappa_prime1
_atom_rho_multipole_kappa_prime2
_atom_rho_multipole_kappa_prime3
_atom_rho_multipole_kappa_prime4
_atom_rho_multipole_radial_slater_n0
_atom_rho_multipole_radial_slater_zeta0
_atom_rho_multipole_radial_slater_n1
_atom_rho_multipole_radial_slater_zeta1
_atom_rho_multipole_radial_slater_n2
_atom_rho_multipole_radial_slater_zeta2
_atom_rho_multipole_radial_slater_n3
_atom_rho_multipole_radial_slater_zeta3
_atom_rho_multipole_radial_slater_n4
_atom_rho_multipole_radial_slater_zeta4
O(8) 6.41(3) 0 0.037(14) 0.027(12) -0.090(13) -0.002(14) -0.032(13) -0.028(13) -0.067(13) 0.046(13) 0.071(9) -0.009(9) -0.035(8) 0.002(8) -0.002(8) 0.013(8) -0.008(8) 0 0 0 0 0 0 0 0 0 0.9923(14) 1.15(2) 1.146744 1.146744 1.146744 1.146744 2 4.466 2 4.466 2 4.466 3 4.466 4 4.466
O(9) 6.36(3) 0 -0.082(14) 0.037(12) -0.066(15) -0.030(17) 0.001(14) -0.021(13) -0.020(13) 0.084(13) 0.014(10) 0.026(9) -0.013(9) 0.009(8) 0.029(9) -0.035(8) 0.036(8) 0 0 0 0 0 0 0 0 0 0.9923(14) 1.15(2) 1.146744 1.146744 1.146744 1.146744 2 4.466 2 4.466 2 4.466 3 4.466 4 4.466
O(1A) 6.41(3) 0 -0.020(13) 0.018(12) -0.083(12) 0.015(12) 0.003(13) -0.022(12) -0.067(13) 0.052(13) 0.037(9) -0.001(8) 0.008(8) 0.007(8) -0.007(8) -0.026(8) 0.032(8) 0 0 0 0 0 0 0 0 0 0.9923(14) 1.15(2) 1.146744 1.146744 1.146744 1.146744 2 4.466 2 4.466 2 4.466 3 4.466 4 4.466
O(2A) 6.30(3) 0 0.108(18) -0.032(14) -0.115(15) -0.103(17) 0.007(17) 0.039(15) -0.134(17) 0.004(17) 0.029(10) -0.044(11) 0.040(9) -0.001(10) 0.003(10) 0.071(10) -0.054(10) 0 0 0 0 0 0 0 0 0 0.9923(14) 1.15(2) 1.146744 1.146744 1.146744 1.146744 2 4.466 2 4.466 2 4.466 3 4.466 4 4.466
O(3A) 6.36(3) 0 -0.046(15) -0.014(13) -0.092(17) -0.102(19) -0.033(16) -0.018(14) -0.096(14) -0.028(15) -0.005(11) 0.019(10) 0.017(10) 0.027(9) 0.008(9) -0.001(9) 0.015(9) 0 0 0 0 0 0 0 0 0 0.9923(14) 1.15(2) 1.146744 1.146744 1.146744 1.146744 2 4.466 2 4.466 2 4.466 3 4.466 4 4.466
O(4A) 6.38(3) 0 -0.07(2) -0.020(15) -0.02(2) -0.06(2) 0.05(2) -0.028(17) -0.108(18) -0.015(18) 0.005(13) 0.030(12) 0.008(11) 0.059(10) 0.017(11) -0.038(11) 0.020(11) 0 0 0 0 0 0 0 0 0 0.9923(14) 1.15(2) 1.146744 1.146744 1.146744 1.146744 2 4.466 2 4.466 2 4.466 3 4.466 4 4.466
O(5A) 6.40(3) 0 -0.060(16) 0.046(15) -0.050(16) -0.083(17) -0.026(16) 0.010(15) -0.126(17) -0.003(16) -0.012(11) 0.021(10) 0.033(10) 0.034(10) 0.018(10) -0.043(10) -0.007(9) 0 0 0 0 0 0 0 0 0 0.9923(14) 1.15(2) 1.146744 1.146744 1.146744 1.146744 2 4.466 2 4.466 2 4.466 3 4.466 4 4.466
O(6A) 6.38(3) 0 -0.050(17) -0.017(16) -0.059(14) -0.108(17) 0.021(16) -0.015(15) -0.12(2) -0.043(17) 0.007(11) 0.036(10) 0.019(10) 0.010(10) 0.020(10) -0.023(10) -0.020(11) 0 0 0 0 0 0 0 0 0 0.9923(14) 1.15(2) 1.146744 1.146744 1.146744 1.146744 2 4.466 2 4.466 2 4.466 3 4.466 4 4.466
O(7A) 6.34(3) 0 -0.103(16) 0.010(15) -0.081(16) -0.115(18) 0.007(16) -0.024(16) -0.096(16) -0.014(15) -0.003(11) 0.023(10) -0.023(10) 0.022(10) -0.041(9) 0.001(9) 0.070(10) 0 0 0 0 0 0 0 0 0 0.9923(14) 1.15(2) 1.146744 1.146744 1.146744 1.146744 2 4.466 2 4.466 2 4.466 3 4.466 4 4.466
O(1B) 6.38(3) 0 -0.050(14) 0.019(13) -0.054(13) 0.020(14) -0.009(14) 0.010(13) -0.110(14) 0.041(14) 0.027(9) 0.024(9) 0.005(8) -0.001(9) -0.005(9) 0.025(9) 0.017(9) 0 0 0 0 0 0 0 0 0 0.9923(14) 1.15(2) 1.146744 1.146744 1.146744 1.146744 2 4.466 2 4.466 2 4.466 3 4.466 4 4.466
O(2B) 6.33(3) 0 -0.086(17) -0.047(15) -0.067(15) -0.067(16) 0.022(16) 0.042(15) -0.151(17) -0.001(17) 0.029(10) -0.010(10) 0.038(10) 0.018(10) 0.009(10) 0.044(10) -0.030(10) 0 0 0 0 0 0 0 0 0 0.9923(14) 1.15(2) 1.146744 1.146744 1.146744 1.146744 2 4.466 2 4.466 2 4.466 3 4.466 4 4.466
O(3B) 6.20(3) 0 0.230(17) 0.002(14) -0.050(18) -0.19(2) 0.032(18) -0.007(15) -0.053(15) 0.009(16) -0.044(11) -0.082(11) -0.016(10) 0.053(10) 0.022(10) 0.091(10) 0.045(9) 0 0 0 0 0 0 0 0 0 0.9923(14) 1.15(2) 1.146744 1.146744 1.146744 1.146744 2 4.466 2 4.466 2 4.466 3 4.466 4 4.466
O(4B) 6.38(3) 0 0.024(18) -0.054(14) -0.05(2) -0.12(2) 0.07(2) 0.013(16) -0.102(16) -0.025(17) 0.025(12) 0.017(11) 0.005(10) 0.077(10) -0.013(10) 0.034(10) 0.012(10) 0 0 0 0 0 0 0 0 0 0.9923(14) 1.15(2) 1.146744 1.146744 1.146744 1.146744 2 4.466 2 4.466 2 4.466 3 4.466 4 4.466
O(5B) 6.37(3) 0 -0.097(17) 0.012(16) -0.021(16) -0.084(17) -0.008(17) 0.000(16) -0.125(18) 0.001(17) 0.016(11) 0.036(11) 0.011(10) 0.063(10) 0.022(10) -0.059(10) 0.012(10) 0 0 0 0 0 0 0 0 0 0.9923(14) 1.15(2) 1.146744 1.146744 1.146744 1.146744 2 4.466 2 4.466 2 4.466 3 4.466 4 4.466
O(6B) 6.42(3) 0 0.052(14) 0.018(15) -0.045(14) -0.072(16) 0.011(14) 0.024(14) -0.100(16) 0.007(15) 0.012(10) -0.011(9) 0.040(9) 0.005(9) -0.016(9) 0.009(9) -0.001(9) 0 0 0 0 0 0 0 0 0 0.9923(14) 1.15(2) 1.146744 1.146744 1.146744 1.146744 2 4.466 2 4.466 2 4.466 3 4.466 4 4.466
O(7B) 6.32(3) 0 0.12(2) -0.028(16) -0.057(17) -0.115(19) 0.037(19) 0.020(17) -0.088(19) -0.010(19) -0.067(11) 0.003(11) 0.012(10) 0.073(11) 0.050(11) 0.090(11) -0.010(11) 0 0 0 0 0 0 0 0 0 0.9923(14) 1.15(2) 1.146744 1.146744 1.146744 1.146744 2 4.466 2 4.466 2 4.466 3 4.466 4 4.466
N(7) 5.23(4) 0 -0.008(18) -0.009(19) 0.02(2) -0.009(17) -0.001(15) 0.008(16) 0.031(15) 0.022(15) 0.319(19) 0.051(16) -0.011(17) 0.012(16) 0.029(16) -0.021(15) -0.227(16) 0 0 0 0 0 0 0 0 0 0.999(2) 0.792(9) 0.792188 0.792188 0.792188 0.792188 2 3.83936 2 3.83936 2 3.83936 3 3.83936 4 3.83936
N(1A) 5.36(4) 0 0.007(18) -0.05(3) 0.05(2) 0.143(17) 0.031(14) -0.03(2) -0.040(18) 0.024(16) 0.30(2) 0.021(14) -0.039(18) 0.175(17) -0.022(16) -0.003(16) -0.006(16) 0 0 0 0 0 0 0 0 0 0.999(2) 0.792(9) 0.792188 0.792188 0.792188 0.792188 2 3.83936 2 3.83936 2 3.83936 3 3.83936 4 3.83936
N(3A) 5.41(4) 0 -0.027(19) -0.00(2) 0.03(2) 0.15(2) 0.020(15) 0.02(2) -0.089(17) 0.007(17) 0.28(2) 0.013(14) -0.06(2) 0.182(18) 0.010(17) 0.035(17) -0.021(16) 0 0 0 0 0 0 0 0 0 0.999(2) 0.792(9) 0.792188 0.792188 0.792188 0.792188 2 3.83936 2 3.83936 2 3.83936 3 3.83936 4 3.83936
N(4A) 5.23(4) 0 -0.009(17) -0.03(2) -0.02(2) 0.15(2) -0.003(15) -0.050(17) -0.186(15) -0.007(14) 0.40(2) -0.028(16) 0.082(19) 0.320(18) -0.012(16) 0.027(15) 0.020(15) 0 0 0 0 0 0 0 0 0 0.999(2) 0.792(9) 0.792188 0.792188 0.792188 0.792188 2 3.83936 2 3.83936 2 3.83936 3 3.83936 4 3.83936
N(5A) 5.18(4) 0 -0.001(18) -0.026(19) -0.08(2) 0.13(2) 0.034(16) -0.025(18) -0.195(16) 0.016(15) 0.34(2) 0.010(17) 0.08(2) 0.270(18) -0.009(16) 0.011(15) 0.010(15) 0 0 0 0 0 0 0 0 0 0.999(2) 0.792(9) 0.792188 0.792188 0.792188 0.792188 2 3.83936 2 3.83936 2 3.83936 3 3.83936 4 3.83936
N(6A) 5.08(4) 0 0.015(17) 0.00(2) 0.02(2) 0.146(19) 0.042(14) 0.008(18) -0.140(17) 0.009(14) 0.42(2) -0.017(15) 0.053(19) 0.290(19) -0.044(15) 0.015(14) 0.026(16) 0 0 0 0 0 0 0 0 0 0.999(2) 0.792(9) 0.792188 0.792188 0.792188 0.792188 2 3.83936 2 3.83936 2 3.83936 3 3.83936 4 3.83936
N(1B) 5.37(4) 0 0.009(18) -0.05(2) 0.05(2) 0.176(18) -0.023(14) -0.010(19) -0.038(17) 0.007(16) 0.296(19) 0.004(14) 0.005(18) 0.176(17) -0.025(16) 0.016(16) 0.018(16) 0 0 0 0 0 0 0 0 0 0.999(2) 0.792(9) 0.792188 0.792188 0.792188 0.792188 2 3.83936 2 3.83936 2 3.83936 3 3.83936 4 3.83936
N(3B) 5.34(4) 0 0.002(19) 0.11(3) 0.03(2) 0.147(18) -0.011(15) -0.03(2) -0.055(19) 0.018(17) 0.28(2) -0.016(15) -0.025(19) 0.154(17) -0.007(17) -0.024(16) -0.018(17) 0 0 0 0 0 0 0 0 0 0.999(2) 0.792(9) 0.792188 0.792188 0.792188 0.792188 2 3.83936 2 3.83936 2 3.83936 3 3.83936 4 3.83936
N(4B) 5.11(4) 0 -0.074(18) -0.067(19) 0.03(2) 0.210(19) -0.030(15) 0.008(17) -0.191(16) 0.024(14) 0.42(2) -0.044(17) 0.068(19) 0.279(18) 0.005(15) 0.023(15) 0.028(15) 0 0 0 0 0 0 0 0 0 0.999(2) 0.792(9) 0.792188 0.792188 0.792188 0.792188 2 3.83936 2 3.83936 2 3.83936 3 3.83936 4 3.83936
N(5B) 5.16(4) 0 -0.029(18) -0.053(19) -0.00(2) 0.12(2) 0.022(16) -0.010(18) -0.202(16) 0.014(15) 0.35(2) 0.043(17) 0.03(2) 0.258(19) 0.004(16) -0.006(15) -0.019(15) 0 0 0 0 0 0 0 0 0 0.999(2) 0.792(9) 0.792188 0.792188 0.792188 0.792188 2 3.83936 2 3.83936 2 3.83936 3 3.83936 4 3.83936
N(6B) 5.17(4) 0 -0.010(18) -0.08(2) 0.05(2) 0.164(18) 0.003(15) -0.014(18) -0.189(16) -0.012(15) 0.40(2) -0.012(16) 0.036(19) 0.266(19) 0.011(16) -0.005(15) 0.021(15) 0 0 0 0 0 0 0 0 0 0.999(2) 0.792(9) 0.792188 0.792188 0.792188 0.792188 2 3.83936 2 3.83936 2 3.83936 3 3.83936 4 3.83936
C(12) 3.81(5) 0 0.01(2) 0.04(2) 0.05(2) 0.26(2) 0.010(16) -0.067(17) -0.225(17) -0.022(16) 0.40(2) -0.004(18) 0.10(2) 0.34(2) -0.002(18) 0.010(18) 0.031(17) 0 0 0 0 0 0 0 0 0 1.028(3) 0.866(7) 0.865501 0.865501 0.865501 0.865501 2 3.1762 2 3.1762 2 3.1762 3 3.1762 4 3.1762
C(13) 4.06(5) 0 -0.04(2) 0.13(2) 0.07(2) 0.069(19) 0.103(15) -0.073(17) -0.103(18) 0.072(16) 0.28(2) 0.009(17) 0.044(17) 0.020(19) -0.007(18) -0.031(18) -0.34(2) 0 0 0 0 0 0 0 0 0 1.028(3) 0.866(7) 0.865501 0.865501 0.865501 0.865501 2 3.1762 2 3.1762 2 3.1762 3 3.1762 4 3.1762
C(14) 4.16(5) 0 0.10(2) 0.18(2) 0.09(3) 0.04(2) -0.075(18) -0.039(19) -0.055(19) -0.114(18) 0.34(2) 0.044(18) 0.006(19) -0.00(2) -0.05(2) -0.037(18) -0.26(2) 0 0 0 0 0 0 0 0 0 1.028(3) 0.866(7) 0.865501 0.865501 0.865501 0.865501 2 3.1762 2 3.1762 2 3.1762 3 3.1762 4 3.1762
C(15) 4.05(5) 0 0.08(2) 0.11(3) -0.09(3) 0.02(3) -0.05(2) -0.01(2) -0.061(19) -0.123(18) 0.10(3) -0.01(2) -0.02(2) -0.01(2) 0.04(2) -0.092(17) -0.26(2) 0 0 0 0 0 0 0 0 0 1.028(3) 0.866(7) 0.865501 0.865501 0.865501 0.865501 2 3.1762 2 3.1762 2 3.1762 3 3.1762 4 3.1762
C(16) 4.23(6) 0 -0.28(3) 0.02(3) 0.08(3) 0.05(3) 0.10(2) 0.00(2) 0.02(2) 0.02(2) 0.38(3) -0.02(2) -0.02(2) -0.10(2) -0.02(2) 0.00(2) -0.34(2) 0 0 0 0 0 0 0 0 0 1.028(3) 0.866(7) 0.865501 0.865501 0.865501 0.865501 2 3.1762 2 3.1762 2 3.1762 3 3.1762 4 3.1762
C(2A) 4.04(5) 0 -0.01(2) 0.02(3) 0.06(3) 0.26(2) -0.081(18) -0.05(2) -0.19(2) -0.014(18) 0.36(3) 0.026(19) 0.00(2) 0.24(2) 0.02(2) -0.063(19) -0.03(2) 0 0 0 0 0 0 0 0 0 1.028(3) 0.866(7) 0.865501 0.865501 0.865501 0.865501 2 3.1762 2 3.1762 2 3.1762 3 3.1762 4 3.1762
C(4A) 3.97(5) 0 0.07(2) -0.01(3) 0.05(3) 0.15(2) -0.010(18) -0.05(2) -0.09(2) 0.02(2) 0.30(3) 0.027(19) 0.03(2) 0.17(2) -0.00(2) -0.03(2) 0.01(2) 0 0 0 0 0 0 0 0 0 1.028(3) 0.866(7) 0.865501 0.865501 0.865501 0.865501 2 3.1762 2 3.1762 2 3.1762 3 3.1762 4 3.1762
C(5A) 3.97(5) 0 0.01(2) 0.14(3) 0.02(3) 0.27(2) 0.032(18) -0.08(2) -0.08(2) -0.022(19) 0.31(3) 0.017(19) 0.05(2) 0.21(2) -0.03(2) -0.03(2) 0.059(19) 0 0 0 0 0 0 0 0 0 1.028(3) 0.866(7) 0.865501 0.865501 0.865501 0.865501 2 3.1762 2 3.1762 2 3.1762 3 3.1762 4 3.1762
C(6A) 3.78(5) 0 -0.024(19) 0.01(2) 0.07(2) 0.175(18) -0.043(16) 0.011(18) -0.194(17) 0.017(16) 0.39(2) -0.033(18) 0.03(2) 0.23(2) -0.021(18) 0.046(18) 0.000(18) 0 0 0 0 0 0 0 0 0 1.028(3) 0.866(7) 0.865501 0.865501 0.865501 0.865501 2 3.1762 2 3.1762 2 3.1762 3 3.1762 4 3.1762
C(7A) 3.82(5) 0 -0.028(19) -0.15(2) 0.08(2) 0.150(19) -0.034(16) 0.110(19) -0.052(17) 0.017(16) 0.24(2) -0.015(18) -0.04(2) 0.22(2) 0.001(19) 0.027(17) -0.005(18) 0 0 0 0 0 0 0 0 0 1.028(3) 0.866(7) 0.865501 0.865501 0.865501 0.865501 2 3.1762 2 3.1762 2 3.1762 3 3.1762 4 3.1762
C(8A) 4.03(5) 0 0.01(2) 0.10(2) 0.12(3) 0.23(2) -0.004(16) -0.026(19) -0.201(18) 0.039(17) 0.33(2) -0.030(17) 0.02(2) 0.180(19) -0.028(19) -0.017(19) -0.048(18) 0 0 0 0 0 0 0 0 0 1.028(3) 0.866(7) 0.865501 0.865501 0.865501 0.865501 2 3.1762 2 3.1762 2 3.1762 3 3.1762 4 3.1762
C(9A) 3.98(5) 0 0.01(2) 0.10(2) 0.17(3) 0.18(2) 0.004(17) -0.13(2) -0.034(18) 0.015(17) 0.31(2) 0.034(19) 0.00(2) 0.17(2) -0.001(19) 0.023(18) -0.004(18) 0 0 0 0 0 0 0 0 0 1.028(3) 0.866(7) 0.865501 0.865501 0.865501 0.865501 2 3.1762 2 3.1762 2 3.1762 3 3.1762 4 3.1762
C(10A) 3.98(5) 0 -0.00(2) 0.03(3) 0.07(2) 0.161(19) -0.018(16) -0.01(2) -0.224(19) -0.039(17) 0.35(2) -0.009(17) 0.01(2) 0.20(2) -0.013(19) -0.014(18) 0.032(18) 0 0 0 0 0 0 0 0 0 1.028(3) 0.866(7) 0.865501 0.865501 0.865501 0.865501 2 3.1762 2 3.1762 2 3.1762 3 3.1762 4 3.1762
C(11A) 3.85(5) 0 -0.008(19) 0.11(2) 0.12(2) 0.144(19) -0.024(16) -0.111(19) -0.070(17) -0.002(16) 0.25(2) 0.012(18) -0.01(2) 0.22(2) -0.001(19) -0.021(17) -0.006(18) 0 0 0 0 0 0 0 0 0 1.028(3) 0.866(7) 0.865501 0.865501 0.865501 0.865501 2 3.1762 2 3.1762 2 3.1762 3 3.1762 4 3.1762
C(2B) 3.99(5) 0 -0.01(2) 0.06(3) 0.08(3) 0.17(2) -0.027(17) -0.02(2) -0.118(19) 0.021(18) 0.37(2) 0.050(18) -0.05(2) 0.21(2) -0.04(2) -0.001(19) -0.042(19) 0 0 0 0 0 0 0 0 0 1.028(3) 0.866(7) 0.865501 0.865501 0.865501 0.865501 2 3.1762 2 3.1762 2 3.1762 3 3.1762 4 3.1762
C(4B) 4.05(5) 0 0.05(2) 0.07(3) 0.08(3) 0.22(2) -0.018(18) -0.05(2) -0.12(2) -0.013(19) 0.33(2) 0.004(19) 0.07(2) 0.18(2) 0.01(2) -0.002(19) 0.070(19) 0 0 0 0 0 0 0 0 0 1.028(3) 0.866(7) 0.865501 0.865501 0.865501 0.865501 2 3.1762 2 3.1762 2 3.1762 3 3.1762 4 3.1762
C(5B) 4.05(5) 0 0.00(2) 0.07(3) -0.03(3) 0.19(2) 0.007(17) -0.10(2) -0.16(2) -0.05(2) 0.30(2) -0.050(18) 0.06(2) 0.26(2) -0.09(2) 0.03(2) 0.06(2) 0 0 0 0 0 0 0 0 0 1.028(3) 0.866(7) 0.865501 0.865501 0.865501 0.865501 2 3.1762 2 3.1762 2 3.1762 3 3.1762 4 3.1762
C(6B) 3.87(4) 0 0.018(19) 0.00(2) 0.10(2) 0.196(19) 0.022(16) -0.004(19) -0.225(18) 0.001(16) 0.34(2) -0.032(18) 0.03(2) 0.26(2) 0.006(18) 0.003(18) 0.025(18) 0 0 0 0 0 0 0 0 0 1.028(3) 0.866(7) 0.865501 0.865501 0.865501 0.865501 2 3.1762 2 3.1762 2 3.1762 3 3.1762 4 3.1762
C(7B) 4.03(5) 0 0.02(2) -0.14(2) 0.13(2) 0.121(19) -0.011(16) 0.099(19) -0.041(17) 0.005(16) 0.23(2) -0.054(19) 0.02(2) 0.20(2) 0.041(19) -0.031(18) -0.029(18) 0 0 0 0 0 0 0 0 0 1.028(3) 0.866(7) 0.865501 0.865501 0.865501 0.865501 2 3.1762 2 3.1762 2 3.1762 3 3.1762 4 3.1762
C(8B) 4.05(5) 0 0.03(2) 0.05(2) 0.15(3) 0.17(2) -0.021(16) -0.021(19) -0.189(18) 0.026(17) 0.26(2) 0.065(17) -0.01(2) 0.131(19) -0.013(19) -0.051(18) 0.025(18) 0 0 0 0 0 0 0 0 0 1.028(3) 0.866(7) 0.865501 0.865501 0.865501 0.865501 2 3.1762 2 3.1762 2 3.1762 3 3.1762 4 3.1762
C(9B) 4.00(5) 0 0.04(2) 0.22(2) 0.06(3) 0.10(2) -0.013(18) -0.14(2) -0.092(17) -0.027(17) 0.31(2) 0.04(2) 0.06(2) 0.22(2) -0.049(19) -0.029(18) -0.015(18) 0 0 0 0 0 0 0 0 0 1.028(3) 0.866(7) 0.865501 0.865501 0.865501 0.865501 2 3.1762 2 3.1762 2 3.1762 3 3.1762 4 3.1762
C(10B) 3.98(5) 0 0.00(2) -0.02(3) 0.07(2) 0.13(2) 0.049(16) -0.04(2) -0.227(19) 0.007(17) 0.38(2) -0.028(18) 0.05(2) 0.20(2) 0.013(19) 0.026(19) -0.008(19) 0 0 0 0 0 0 0 0 0 1.028(3) 0.866(7) 0.865501 0.865501 0.865501 0.865501 2 3.1762 2 3.1762 2 3.1762 3 3.1762 4 3.1762
C(11B) 3.82(5) 0 -0.03(2) -0.14(2) 0.10(2) 0.12(2) 0.029(16) 0.13(2) 0.008(17) 0.021(16) 0.27(2) 0.008(19) -0.08(2) 0.19(2) 0.046(19) 0.015(18) -0.022(18) 0 0 0 0 0 0 0 0 0 1.028(3) 0.866(7) 0.865501 0.865501 0.865501 0.865501 2 3.1762 2 3.1762 2 3.1762 3 3.1762 4 3.1762
H(131) 0.72(2) 0 0 0 0.078(17) 0 0 0 0 0 0 0 0 0 0 0 0 0 0 0 0 0 0 0 0 0 1.2 1.2 1.2 1.2 1.2 1.2 0 2 1 2 2 2 3 2 4 2
H(132) 0.81(2) 0 0 0 0.120(16) 0 0 0 0 0 0 0 0 0 0 0 0 0 0 0 0 0 0 0 0 0 1.2 1.2 1.2 1.2 1.2 1.2 0 2 1 2 2 2 3 2 4 2
H(141) 0.68(3) 0 0 0 0.072(19) 0 0 0 0 0 0 0 0 0 0 0 0 0 0 0 0 0 0 0 0 0 1.2 1.2 1.2 1.2 1.2 1.2 0 2 1 2 2 2 3 2 4 2
H(142) 0.78(3) 0 0 0 0.17(2) 0 0 0 0 0 0 0 0 0 0 0 0 0 0 0 0 0 0 0 0 0 1.2 1.2 1.2 1.2 1.2 1.2 0 2 1 2 2 2 3 2 4 2
H(143) 0.74(3) 0 0 0 0.161(19) 0 0 0 0 0 0 0 0 0 0 0 0 0 0 0 0 0 0 0 0 0 1.2 1.2 1.2 1.2 1.2 1.2 0 2 1 2 2 2 3 2 4 2
H(151) 0.82(3) 0 0 0 0.14(2) 0 0 0 0 0 0 0 0 0 0 0 0 0 0 0 0 0 0 0 0 0 1.2 1.2 1.2 1.2 1.2 1.2 0 2 1 2 2 2 3 2 4 2
H(152) 0.97(3) 0 0 0 0.18(2) 0 0 0 0 0 0 0 0 0 0 0 0 0 0 0 0 0 0 0 0 0 1.2 1.2 1.2 1.2 1.2 1.2 0 2 1 2 2 2 3 2 4 2
H(153) 0.78(3) 0 0 0 0.15(2) 0 0 0 0 0 0 0 0 0 0 0 0 0 0 0 0 0 0 0 0 0 1.2 1.2 1.2 1.2 1.2 1.2 0 2 1 2 2 2 3 2 4 2
H(161) 0.74(3) 0 0 0 0.07(2) 0 0 0 0 0 0 0 0 0 0 0 0 0 0 0 0 0 0 0 0 0 1.2 1.2 1.2 1.2 1.2 1.2 0 2 1 2 2 2 3 2 4 2
H(162) 0.80(3) 0 0 0 0.11(2) 0 0 0 0 0 0 0 0 0 0 0 0 0 0 0 0 0 0 0 0 0 1.2 1.2 1.2 1.2 1.2 1.2 0 2 1 2 2 2 3 2 4 2
H(163) 0.73(3) 0 0 0 0.12(2) 0 0 0 0 0 0 0 0 0 0 0 0 0 0 0 0 0 0 0 0 0 1.2 1.2 1.2 1.2 1.2 1.2 0 2 1 2 2 2 3 2 4 2
H(1A) 0.54(2) 0 0 0 0.175(16) 0 0 0 0 0 0 0 0 0 0 0 0 0 0 0 0 0 0 0 0 0 1.2 1.2 1.2 1.2 1.2 1.2 0 2 1 2 2 2 3 2 4 2
H(3A) 0.50(2) 0 0 0 0.088(18) 0 0 0 0 0 0 0 0 0 0 0 0 0 0 0 0 0 0 0 0 0 1.2 1.2 1.2 1.2 1.2 1.2 0 2 1 2 2 2 3 2 4 2
H(2A) 0.61(2) 0 0 0 0.102(18) 0 0 0 0 0 0 0 0 0 0 0 0 0 0 0 0 0 0 0 0 0 1.2 1.2 1.2 1.2 1.2 1.2 0 2 1 2 2 2 3 2 4 2
H(4A) 0.61(2) 0 0 0 0.154(19) 0 0 0 0 0 0 0 0 0 0 0 0 0 0 0 0 0 0 0 0 0 1.2 1.2 1.2 1.2 1.2 1.2 0 2 1 2 2 2 3 2 4 2
H(5A) 0.61(3) 0 0 0 0.127(19) 0 0 0 0 0 0 0 0 0 0 0 0 0 0 0 0 0 0 0 0 0 1.2 1.2 1.2 1.2 1.2 1.2 0 2 1 2 2 2 3 2 4 2
H(8A) 0.66(2) 0 0 0 0.064(17) 0 0 0 0 0 0 0 0 0 0 0 0 0 0 0 0 0 0 0 0 0 1.2 1.2 1.2 1.2 1.2 1.2 0 2 1 2 2 2 3 2 4 2
H(10A) 0.64(2) 0 0 0 0.115(17) 0 0 0 0 0 0 0 0 0 0 0 0 0 0 0 0 0 0 0 0 0 1.2 1.2 1.2 1.2 1.2 1.2 0 2 1 2 2 2 3 2 4 2
H(1B) 0.48(2) 0 0 0 0.125(16) 0 0 0 0 0 0 0 0 0 0 0 0 0 0 0 0 0 0 0 0 0 1.2 1.2 1.2 1.2 1.2 1.2 0 2 1 2 2 2 3 2 4 2
H(3B) 0.50(2) 0 0 0 0.150(17) 0 0 0 0 0 0 0 0 0 0 0 0 0 0 0 0 0 0 0 0 0 1.2 1.2 1.2 1.2 1.2 1.2 0 2 1 2 2 2 3 2 4 2
H(2B) 0.62(2) 0 0 0 0.117(18) 0 0 0 0 0 0 0 0 0 0 0 0 0 0 0 0 0 0 0 0 0 1.2 1.2 1.2 1.2 1.2 1.2 0 2 1 2 2 2 3 2 4 2
H(4B) 0.65(2) 0 0 0 0.173(18) 0 0 0 0 0 0 0 0 0 0 0 0 0 0 0 0 0 0 0 0 0 1.2 1.2 1.2 1.2 1.2 1.2 0 2 1 2 2 2 3 2 4 2
H(5B) 0.66(2) 0 0 0 0.125(18) 0 0 0 0 0 0 0 0 0 0 0 0 0 0 0 0 0 0 0 0 0 1.2 1.2 1.2 1.2 1.2 1.2 0 2 1 2 2 2 3 2 4 2
H(8B) 0.70(2) 0 0 0 0.118(17) 0 0 0 0 0 0 0 0 0 0 0 0 0 0 0 0 0 0 0 0 0 1.2 1.2 1.2 1.2 1.2 1.2 0 2 1 2 2 2 3 2 4 2
H(10B) 0.71(2) 0 0 0 0.091(17) 0 0 0 0 0 0 0 0 0 0 0 0 0 0 0 0 0 0 0 0 0 1.2 1.2 1.2 1.2 1.2 1.2 0 2 1 2 2 2 3 2 4 2

loop_
_atom_site_aniso_label
_atom_site_aniso_U_11
_atom_site_aniso_U_22
_atom_site_aniso_U_33
_atom_site_aniso_U_12
_atom_site_aniso_U_13
_atom_site_aniso_U_23
O(8) 0.0129(2) 0.01169(19) 0.0195(2) -0.00025(15) 0.00521(19) 0.00035(16)
O(9) 0.0104(2) 0.0190(2) 0.0199(2) -0.00040(17) 0.00699(19) 0.00325(18)
N(7) 0.01440(17) 0.01112(13) 0.01074(13) 0.00089(11) 0.00322(12) -0.00017(10)
C(12) 0.00918(16) 0.01218(14) 0.01078(13) -0.00069(11) 0.00316(11) 0.00043(10)
C(13) 0.00973(15) 0.01138(13) 0.01236(14) -0.00013(10) 0.00364(12) 0.00119(10)
C(14) 0.01377(19) 0.01818(18) 0.01483(17) 0.00377(13) 0.00299(14) 0.00375(13)
C(15) 0.0184(2) 0.01416(17) 0.0266(2) -0.00330(15) 0.00300(19) 0.00510(15)
C(16) 0.0446(4) 0.0214(2) 0.0167(2) 0.0055(2) 0.0147(2) -0.00432(16)
N(1A) 0.01152(16) 0.01511(15) 0.01195(14) 0.00231(11) 0.00251(12) 0.00125(11)
N(3A) 0.01155(17) 0.01609(16) 0.01694(16) 0.00171(12) 0.00411(14) -0.00062(12)
C(2A) 0.01499(19) 0.01494(16) 0.01550(17) 0.00159(13) 0.00672(15) 0.00267(12)
C(4A) 0.0155(2) 0.0242(2) 0.01096(15) 0.00532(15) 0.00219(14) 0.00177(13)
C(5A) 0.0148(2) 0.0246(2) 0.01284(16) 0.00391(15) 0.00593(15) 0.00238(14)
O(1A) 0.0123(2) 0.0174(2) 0.01168(18) 0.00606(16) 0.00419(16) 0.00384(15)
O(2A) 0.0167(3) 0.0346(3) 0.0137(2) 0.0062(3) 0.0062(2) 0.0110(2)
O(3A) 0.0203(3) 0.0235(3) 0.0182(2) 0.0035(2) 0.0129(2) 0.0075(2)
O(4A) 0.0168(3) 0.0373(4) 0.0225(3) 0.0135(3) 0.0079(3) 0.0042(3)
O(5A) 0.0191(3) 0.0231(3) 0.0167(2) 0.0077(2) 0.0024(2) 0.0072(2)
O(6A) 0.0222(4) 0.0370(4) 0.0123(2) -0.0045(3) 0.0104(2) -0.0010(2)
O(7A) 0.0127(3) 0.0304(3) 0.0195(3) 0.0023(2) 0.0092(2) 0.0047(2)
N(4A) 0.01370(17) 0.01516(14) 0.01031(13) 0.00107(11) 0.00560(12) 0.00327(10)
N(5A) 0.01181(17) 0.01687(16) 0.01262(14) 0.00432(12) 0.00162(12) 0.00065(12)
N(6A) 0.01352(17) 0.01585(15) 0.01157(14) 0.00015(11) 0.00725(12) 0.00055(10)
C(6A) 0.00984(15) 0.01069(13) 0.00839(12) 0.00124(10) 0.00340(11) 0.00084(9)
C(7A) 0.00985(15) 0.01173(13) 0.00892(12) 0.00074(10) 0.00402(11) 0.00141(9)
C(8A) 0.00970(16) 0.01370(14) 0.01061(13) 0.00097(11) 0.00433(12) 0.00097(10)
C(9A) 0.00996(16) 0.01264(14) 0.00973(13) 0.00178(11) 0.00262(11) 0.00117(10)
C(10A) 0.01157(16) 0.01258(14) 0.00885(13) 0.00132(11) 0.00339(11) 0.00189(10)
C(11A) 0.01010(15) 0.01213(13) 0.00852(12) 0.00074(11) 0.00408(11) 0.00111(10)
N(1B) 0.01233(16) 0.01339(14) 0.01217(14) 0.00169(11) 0.00374(12) 0.00190(11)
N(3B) 0.0194(2) 0.01504(15) 0.01169(14) 0.00308(13) 0.00562(14) 0.00313(11)
C(2B) 0.01486(19) 0.01313(15) 0.01525(16) -0.00039(12) 0.00782(14) 0.00051(12)
C(4B) 0.0156(2) 0.01795(17) 0.01553(16) 0.00161(14) 0.00890(15) 0.00302(13)
C(5B) 0.01308(19) 0.02019(19) 0.01721(18) 0.00434(14) 0.00494(15) 0.00217(14)
O(1B) 0.0111(2) 0.0218(2) 0.0159(2) 0.00558(18) 0.00607(18) 0.00685(18)
O(2B) 0.0144(3) 0.0346(4) 0.0125(2) 0.0019(2) 0.0038(2) 0.0073(2)
O(3B) 0.0174(3) 0.0257(3) 0.0234(3) 0.0024(2) 0.0114(3) 0.0104(2)
O(4B) 0.0146(3) 0.0262(3) 0.0286(3) 0.0080(2) 0.0097(3) 0.0085(3)
O(5B) 0.0198(3) 0.0249(3) 0.0199(3) 0.0091(2) 0.0059(2) 0.0092(2)
O(6B) 0.0238(3) 0.0178(2) 0.0191(2) -0.0000(2) 0.0144(2) 0.00288(19)
O(7B) 0.0224(4) 0.0316(4) 0.0263(3) 0.0116(3) 0.0171(3) 0.0098(3)
N(4B) 0.01269(17) 0.01383(14) 0.01187(13) 0.00148(11) 0.00625(12) 0.00192(10)
N(5B) 0.01153(17) 0.01396(15) 0.01677(16) 0.00298(11) 0.00338(13) 0.00240(12)
N(6B) 0.01318(17) 0.01533(15) 0.01292(14) -0.00025(12) 0.00726(12) 0.00002(11)
C(6B) 0.00938(15) 0.01144(13) 0.01101(13) 0.00084(10) 0.00424(11) 0.00112(10)
C(7B) 0.01005(16) 0.01094(13) 0.01138(13) 0.00071(10) 0.00487(11) 0.00113(10)
C(8B) 0.01029(16) 0.01150(14) 0.01373(15) 0.00093(11) 0.00534(12) 0.00102(11)
C(9B) 0.01033(16) 0.01134(13) 0.01315(14) 0.00152(11) 0.00401(12) 0.00187(11)
C(10B) 0.01154(17) 0.01195(14) 0.01185(14) 0.00091(11) 0.00429(12) 0.00167(10)
C(11B) 0.01061(16) 0.01130(13) 0.01089(13) 0.00017(10) 0.00462(12) 0.00057(10)

loop_
_atom_site_label
_atom_site_fract_x
_atom_site_fract_y
_atom_site_fract_z
_atom_site_occupancy
_atom_site_symmetry_multiplicity
_atom_site_U_iso_or_equiv
O(8) 0.39666(2) 0.11489(8) 0.21921(3) 1 8 0.015
O(9) 0.45299(2) -0.06032(9) 0.23164(3) 1 8 0.016
N(7) 0.405081(15) -0.36330(5) 0.239618(17) 1 8 0.013
C(12) 0.415166(14) -0.03155(5) 0.226991(16) 1 8 0.011
C(13) 0.386792(14) -0.18131(5) 0.232177(18) 1 8 0.011
C(14) 0.447127(16) -0.38055(6) 0.29350(2) 1 8 0.017
C(15) 0.371814(19) -0.48157(7) 0.24655(3) 1 8 0.022
C(16) 0.41140(3) -0.41827(8) 0.18684(3) 1 8 0.027
N(1A) 0.241477(15) 0.20841(5) 0.151236(18) 1 8 0.014
N(3A) 0.310061(16) 0.13679(6) 0.18950(2) 1 8 0.015
C(2A) 0.277876(17) 0.20612(6) 0.14255(2) 1 8 0.015
C(4A) 0.293445(18) 0.09250(7) 0.22950(2) 1 8 0.018
C(5A) 0.250264(18) 0.13797(7) 0.20529(2) 1 8 0.017
O(1A) 0.17910(2) 0.34337(8) 0.05774(3) 1 8 0.014
O(2A) 0.15299(3) 0.31133(13) 0.14452(3) 1 8 0.022
O(3A) 0.08584(3) 0.37305(11) 0.12522(3) 1 8 0.019
O(4A) 0.00250(3) 0.75749(16) -0.02871(4) 1 8 0.026
O(5A) 0.02422(3) 0.81835(11) -0.09687(3) 1 8 0.021
O(6A) 0.15056(3) 0.53195(14) -0.09916(3) 1 8 0.023
O(7A) 0.20503(3) 0.52988(12) -0.01320(4) 1 8 0.020
N(4A) 0.116993(15) 0.37150(5) 0.111794(17) 1 8 0.013
N(5A) 0.028543(15) 0.74380(6) -0.051189(18) 1 8 0.015
N(6A) 0.165869(15) 0.53005(5) -0.045110(17) 1 8 0.013
C(6A) 0.145345(13) 0.43401(5) 0.035482(15) 1 8 0.010
C(7A) 0.111414(14) 0.45061(5) 0.056754(16) 1 8 0.010
C(8A) 0.073337(14) 0.54634(5) 0.028220(17) 1 8 0.011
C(9A) 0.066836(14) 0.63507(5) -0.022817(17) 1 8 0.011
C(10A) 0.097484(15) 0.62712(5) -0.046708(17) 1 8 0.011
C(11A) 0.134983(14) 0.53181(5) -0.018275(16) 1 8 0.010
N(1B) 0.450749(15) 0.28495(5) 0.088229(17) 1 8 0.013
N(3B) 0.487950(18) 0.12452(6) 0.163266(18) 1 8 0.016
C(2B) 0.448402(17) 0.19174(5) 0.131425(19) 1 8 0.014
C(4B) 0.492900(17) 0.27737(6) 0.09240(2) 1 8 0.016
C(5B) 0.516455(17) 0.17623(6) 0.13969(2) 1 8 0.017
O(1B) 0.39645(2) 0.44992(9) -0.00919(3) 1 8 0.016
O(2B) 0.36247(3) 0.38075(13) 0.06819(3) 1 8 0.021
O(3B) 0.29181(3) 0.37158(13) 0.03035(4) 1 8 0.021
O(4B) 0.21289(3) 0.81473(12) -0.10836(5) 1 8 0.023
O(5B) 0.23659(3) 0.89367(12) -0.17292(4) 1 8 0.022
O(6B) 0.37848(3) 0.75426(10) -0.15044(3) 1 8 0.018
O(7B) 0.41174(4) 0.52501(14) -0.10190(4) 1 8 0.024
N(4B) 0.326352(15) 0.41972(5) 0.029624(17) 1 8 0.012
N(5B) 0.240827(15) 0.81309(5) -0.12811(2) 1 8 0.015
N(6B) 0.382634(15) 0.63458(5) -0.115264(17) 1 8 0.013
C(6B) 0.360806(14) 0.52450(5) -0.036526(16) 1 8 0.011
C(7B) 0.324122(14) 0.52499(5) -0.019731(17) 1 8 0.011
C(8B) 0.285522(14) 0.61505(5) -0.048880(18) 1 8 0.012
C(9B) 0.280376(14) 0.71395(5) -0.097881(18) 1 8 0.012
C(10B) 0.312667(15) 0.71763(5) -0.118729(17) 1 8 0.012
C(11B) 0.350824(14) 0.62412(5) -0.090103(17) 1 8 0.011
H(131) 0.380636 -0.153995 0.270348 1 8 0.015
H(132) 0.356684 -0.182908 0.192543 1 8 0.015
H(141) 0.456538 -0.516479 0.29604 1 8 0.026
H(142) 0.440517 -0.340699 0.330363 1 8 0.026
H(143) 0.471759 -0.298672 0.288867 1 8 0.026
H(151) 0.342291 -0.477075 0.206174 1 8 0.034
H(152) 0.367604 -0.436667 0.284732 1 8 0.034
H(153) 0.38514 -0.612419 0.25253 1 8 0.034
H(161) 0.436461 -0.33285 0.184978 1 8 0.041
H(162) 0.380475 -0.399768 0.149176 1 8 0.041
H(163) 0.420708 -0.554594 0.192499 1 8 0.041
H(3A) 0.343945 0.129243 0.19583 1 8 0.019
H(2A) 0.281517 0.24812 0.103681 1 8 0.019
H(4A) 0.313499 0.031255 0.270954 1 8 0.022
H(5A) 0.225583 0.129729 0.222357 1 8 0.021
H(8A) 0.049251 0.554026 0.046318 1 8 0.015
H(10A) 0.092339 0.699669 -0.086027 1 8 0.014
H(1A) 0.210977 0.260899 0.119056 1 8 0.017
H(1B) 0.423828 0.351201 0.053689 1 8 0.016
H(3B) 0.496265 0.043896 0.201829 1 8 0.019
H(2B) 0.418914 0.173 0.138232 1 8 0.018
H(4B) 0.502179 0.34894 0.062185 1 8 0.019
H(5B) 0.550597 0.137684 0.158882 1 8 0.022
H(8B) 0.259778 0.60826 -0.033679 1 8 0.015
H(10B) 0.307506 0.792185 -0.157677 1 8 0.015

loop_
_exptl_crystal_face_index_h
_exptl_crystal_face_index_k
_exptl_crystal_face_index_l
_exptl_crystal_face_perp_dist
0 0 1 0.0968
3 0 -4 0.0734
-3 2 2 0.0939
1 -1 -1 0.0822
1 0 1 0.0865
1 0 0 0.0895
-1 0 0 0.0716

loop_
_geom_angle_atom_site_label_1
_geom_angle_atom_site_label_2
_geom_angle_atom_site_label_3
_geom_angle
_geom_angle_site_symmetry_1
_geom_angle_site_symmetry_2
_geom_angle_site_symmetry_3
_geom_angle_publ_flag
C(2A) N(1A) C(5A) 108.97(4) 1_555 1_555 1_555 yes
C(2A) N(1A) H(1A) 122.03(4) 1_555 1_555 1_555 yes
C(5A) N(1A) H(1A) 129.00(5) 1_555 1_555 1_555 yes
C(2A) N(3A) C(4A) 108.50(5) 1_555 1_555 1_555 yes
C(2A) N(3A) H(3A) 124.41(5) 1_555 1_555 1_555 yes
C(4A) N(3A) H(3A) 126.86(4) 1_555 1_555 1_555 yes
O(2A) N(4A) O(3A) 122.13(6) 1_555 1_555 1_555 yes
O(2A) N(4A) C(7A) 119.52(5) 1_555 1_555 1_555 yes
O(3A) N(4A) C(7A) 118.28(5) 1_555 1_555 1_555 yes
O(4A) N(5A) O(5A) 123.94(7) 1_555 1_555 1_555 yes
O(4A) N(5A) C(9A) 118.70(6) 1_555 1_555 1_555 yes
O(5A) N(5A) C(9A) 117.36(6) 1_555 1_555 1_555 yes
O(6A) N(6A) O(7A) 124.13(7) 1_555 1_555 1_555 yes
O(6A) N(6A) C(11A) 117.38(6) 1_555 1_555 1_555 yes
O(7A) N(6A) C(11A) 118.47(5) 1_555 1_555 1_555 yes
C(2B) N(1B) C(4B) 108.99(4) 1_555 1_555 1_555 yes
C(2B) N(1B) H(1B) 126.29(5) 1_555 1_555 1_555 yes
C(4B) N(1B) H(1B) 124.64(4) 1_555 1_555 1_555 yes
C(2B) N(3B) C(5B) 109.11(4) 1_555 1_555 1_555 yes
C(2B) N(3B) H(3B) 125.20(5) 1_555 1_555 1_555 yes
C(5B) N(3B) H(3B) 125.68(5) 1_555 1_555 1_555 yes
O(2B) N(4B) O(3B) 122.87(6) 1_555 1_555 1_555 yes
O(2B) N(4B) C(7B) 119.20(6) 1_555 1_555 1_555 yes
O(3B) N(4B) C(7B) 117.92(5) 1_555 1_555 1_555 yes
O(4B) N(5B) O(5B) 122.93(7) 1_555 1_555 1_555 yes
O(4B) N(5B) C(9B) 118.87(5) 1_555 1_555 1_555 yes
O(5B) N(5B) C(9B) 118.19(6) 1_555 1_555 1_555 yes
O(6B) N(6B) O(7B) 122.79(7) 1_555 1_555 1_555 yes
O(6B) N(6B) C(11B) 117.82(5) 1_555 1_555 1_555 yes
O(7B) N(6B) C(11B) 119.39(6) 1_555 1_555 1_555 yes
O(8) C(12) O(9) 126.20(6) 1_555 1_555 1_555 yes
O(8) C(12) C(13) 113.41(5) 1_555 1_555 1_555 yes
O(9) C(12) C(13) 120.38(5) 1_555 1_555 1_555 yes
C(12) C(13) H(131) 106.65(3) 1_555 1_555 1_555 yes
C(12) C(13) H(132) 107.77(3) 1_555 1_555 1_555 yes
H(131) C(13) H(132) 111.48(4) 1_555 1_555 1_555 yes
H(141) C(14) H(142) 112.35(4) 1_555 1_555 1_555 yes
H(141) C(14) H(143) 110.28(5) 1_555 1_555 1_555 yes
H(142) C(14) H(143) 111.57(4) 1_555 1_555 1_555 yes
H(151) C(15) H(152) 114.36(6) 1_555 1_555 1_555 yes
H(151) C(15) H(153) 108.84(5) 1_555 1_555 1_555 yes
H(152) C(15) H(153) 111.77(5) 1_555 1_555 1_555 yes
H(161) C(16) H(162) 111.22(6) 1_555 1_555 1_555 yes
H(161) C(16) H(163) 113.71(7) 1_555 1_555 1_555 yes
H(162) C(16) H(163) 111.10(6) 1_555 1_555 1_555 yes
N(1A) C(2A) N(3A) 108.74(4) 1_555 1_555 1_555 yes
N(1A) C(2A) H(2A) 127.08(5) 1_555 1_555 1_555 yes
N(3A) C(2A) H(2A) 124.14(5) 1_555 1_555 1_555 yes
N(3A) C(4A) C(5A) 106.91(4) 1_555 1_555 1_555 yes
N(3A) C(4A) H(4A) 121.92(5) 1_555 1_555 1_555 yes
C(5A) C(4A) H(4A) 131.15(5) 1_555 1_555 1_555 yes
N(1A) C(5A) C(4A) 106.88(5) 1_555 1_555 1_555 yes
N(1A) C(5A) H(5A) 122.06(5) 1_555 1_555 1_555 yes
C(4A) C(5A) H(5A) 131.03(5) 1_555 1_555 1_555 yes
O(1A) C(6A) C(7A) 126.20(4) 1_555 1_555 1_555 yes
O(1A) C(6A) C(11A) 121.61(5) 1_555 1_555 1_555 yes
C(7A) C(6A) C(11A) 112.14(3) 1_555 1_555 1_555 yes
N(4A) C(7A) C(6A) 120.43(4) 1_555 1_555 1_555 yes
N(4A) C(7A) C(8A) 116.00(4) 1_555 1_555 1_555 yes
C(6A) C(7A) C(8A) 123.52(3) 1_555 1_555 1_555 yes
C(7A) C(8A) C(9A) 119.52(4) 1_555 1_555 1_555 yes
C(7A) C(8A) H(8A) 120.09(4) 1_555 1_555 1_555 yes
C(9A) C(8A) H(8A) 120.37(4) 1_555 1_555 1_555 yes
N(5A) C(9A) C(8A) 120.17(4) 1_555 1_555 1_555 yes
N(5A) C(9A) C(10A) 118.56(4) 1_555 1_555 1_555 yes
C(8A) C(9A) C(10A) 121.23(4) 1_555 1_555 1_555 yes
C(9A) C(10A) C(11A) 118.84(4) 1_555 1_555 1_555 yes
C(9A) C(10A) H(10A) 120.40(4) 1_555 1_555 1_555 yes
C(11A) C(10A) H(10A) 120.71(4) 1_555 1_555 1_555 yes
N(6A) C(11A) C(6A) 119.06(4) 1_555 1_555 1_555 yes
N(6A) C(11A) C(10A) 116.19(3) 1_555 1_555 1_555 yes
C(6A) C(11A) C(10A) 124.74(4) 1_555 1_555 1_555 yes
N(1B) C(2B) N(3B) 108.24(5) 1_555 1_555 1_555 yes
N(1B) C(2B) H(2B) 124.81(5) 1_555 1_555 1_555 yes
N(3B) C(2B) H(2B) 126.93(4) 1_555 1_555 1_555 yes
N(1B) C(4B) C(5B) 107.13(4) 1_555 1_555 1_555 yes
N(1B) C(4B) H(4B) 120.91(4) 1_555 1_555 1_555 yes
C(5B) C(4B) H(4B) 131.91(5) 1_555 1_555 1_555 yes
N(3B) C(5B) C(4B) 106.52(4) 1_555 1_555 1_555 yes
N(3B) C(5B) H(5B) 121.79(5) 1_555 1_555 1_555 yes
C(4B) C(5B) H(5B) 131.69(5) 1_555 1_555 1_555 yes
O(1B) C(6B) C(7B) 125.16(5) 1_555 1_555 1_555 yes
O(1B) C(6B) C(11B) 123.17(5) 1_555 1_555 1_555 yes
C(7B) C(6B) C(11B) 111.66(3) 1_555 1_555 1_555 yes
N(4B) C(7B) C(6B) 119.74(4) 1_555 1_555 1_555 yes
N(4B) C(7B) C(8B) 115.62(4) 1_555 1_555 1_555 yes
C(6B) C(7B) C(8B) 124.59(4) 1_555 1_555 1_555 yes
C(7B) C(8B) C(9B) 118.91(4) 1_555 1_555 1_555 yes
C(7B) C(8B) H(8B) 120.06(4) 1_555 1_555 1_555 yes
C(9B) C(8B) H(8B) 121.03(4) 1_555 1_555 1_555 yes
N(5B) C(9B) C(8B) 119.94(4) 1_555 1_555 1_555 yes
N(5B) C(9B) C(10B) 118.95(4) 1_555 1_555 1_555 yes
C(8B) C(9B) C(10B) 121.11(4) 1_555 1_555 1_555 yes
C(9B) C(10B) C(11B) 119.66(4) 1_555 1_555 1_555 yes
C(9B) C(10B) H(10B) 119.79(4) 1_555 1_555 1_555 yes
C(11B) C(10B) H(10B) 120.55(4) 1_555 1_555 1_555 yes
N(6B) C(11B) C(6B) 120.19(4) 1_555 1_555 1_555 yes
N(6B) C(11B) C(10B) 115.86(4) 1_555 1_555 1_555 yes
C(6B) C(11B) C(10B) 123.90(4) 1_555 1_555 1_555 yes

loop_
_geom_bond_atom_site_label_1
_geom_bond_atom_site_label_2
_geom_bond_distance
_geom_bond_site_symmetry_1
_geom_bond_site_symmetry_2
_geom_bond_publ_flag
O(8) C(12) 1.2582(7) 1_555 1_555 yes
O(9) C(12) 1.2461(8) 1_555 1_555 yes
O(1A) C(6A) 1.2455(7) 1_555 1_555 yes
O(2A) N(4A) 1.2329(9) 1_555 1_555 yes
O(3A) N(4A) 1.2265(9) 1_555 1_555 yes
O(4A) N(5A) 1.2283(11) 1_555 1_555 yes
O(5A) N(5A) 1.2354(9) 1_555 1_555 yes
O(6A) N(6A) 1.2353(8) 1_555 1_555 yes
O(7A) N(6A) 1.2212(9) 1_555 1_555 yes
O(1B) C(6B) 1.2429(7) 1_555 1_555 yes
O(2B) N(4B) 1.2318(8) 1_555 1_555 yes
O(3B) N(4B) 1.2251(9) 1_555 1_555 yes
O(4B) N(5B) 1.2318(11) 1_555 1_555 yes
O(5B) N(5B) 1.2392(9) 1_555 1_555 yes
O(6B) N(6B) 1.2409(8) 1_555 1_555 yes
O(7B) N(6B) 1.2246(9) 1_555 1_555 yes
N(1A) C(2A) 1.3290(7) 1_555 1_555 yes
N(1A) C(5A) 1.3743(6) 1_555 1_555 yes
N(1A) H(1A) 1.0830(4) 1_555 1_555 yes
N(3A) C(2A) 1.3330(6) 1_555 1_555 yes
N(3A) C(4A) 1.3808(7) 1_555 1_555 yes
N(3A) H(3A) 1.0830(5) 1_555 1_555 yes
N(4A) C(7A) 1.4490(5) 1_555 1_555 yes
N(5A) C(9A) 1.4460(6) 1_555 1_555 yes
N(6A) C(11A) 1.4549(6) 1_555 1_555 yes
N(1B) C(2B) 1.3293(6) 1_555 1_555 yes
N(1B) C(4B) 1.3767(7) 1_555 1_555 yes
N(1B) H(1B) 1.0830(4) 1_555 1_555 yes
N(3B) C(2B) 1.3349(6) 1_555 1_555 yes
N(3B) C(5B) 1.3784(7) 1_555 1_555 yes
N(3B) H(3B) 1.0830(4) 1_555 1_555 yes
N(4B) C(7B) 1.4553(5) 1_555 1_555 yes
N(5B) C(9B) 1.4408(6) 1_555 1_555 yes
N(6B) C(11B) 1.4537(6) 1_555 1_555 yes
C(12) C(13) 1.5322(5) 1_555 1_555 yes
C(13) H(131) 1.0830(4) 1_555 1_555 yes
C(13) H(132) 1.0830(4) 1_555 1_555 yes
C(14) H(141) 1.0830(5) 1_555 1_555 yes
C(14) H(142) 1.0830(5) 1_555 1_555 yes
C(14) H(143) 1.0830(5) 1_555 1_555 yes
C(15) H(151) 1.0830(6) 1_555 1_555 yes
C(15) H(152) 1.0830(7) 1_555 1_555 yes
C(15) H(153) 1.0830(6) 1_555 1_555 yes
C(16) H(161) 1.0830(8) 1_555 1_555 yes
C(16) H(162) 1.0830(7) 1_555 1_555 yes
C(16) H(163) 1.0830(6) 1_555 1_555 yes
C(2A) H(2A) 1.0830(5) 1_555 1_555 yes
C(4A) C(5A) 1.3631(7) 1_555 1_555 yes
C(4A) H(4A) 1.0830(5) 1_555 1_555 yes
C(5A) H(5A) 1.0830(6) 1_555 1_555 yes
C(6A) C(7A) 1.4529(6) 1_555 1_555 yes
C(6A) C(11A) 1.4544(5) 1_555 1_555 yes
C(7A) C(8A) 1.3864(5) 1_555 1_555 yes
C(8A) C(9A) 1.3861(5) 1_555 1_555 yes
C(8A) H(8A) 1.0830(4) 1_555 1_555 yes
C(9A) C(10A) 1.3933(6) 1_555 1_555 yes
C(10A) C(11A) 1.3706(5) 1_555 1_555 yes
C(10A) H(10A) 1.0830(4) 1_555 1_555 yes
C(2B) H(2B) 1.0830(5) 1_555 1_555 yes
C(4B) C(5B) 1.3613(6) 1_555 1_555 yes
C(4B) H(4B) 1.0830(5) 1_555 1_555 yes
C(5B) H(5B) 1.0830(5) 1_555 1_555 yes
C(6B) C(7B) 1.4601(6) 1_555 1_555 yes
C(6B) C(11B) 1.4598(5) 1_555 1_555 yes
C(7B) C(8B) 1.3785(5) 1_555 1_555 yes
C(8B) C(9B) 1.3940(6) 1_555 1_555 yes
C(8B) H(8B) 1.0830(5) 1_555 1_555 yes
C(9B) C(10B) 1.3883(6) 1_555 1_555 yes
C(10B) C(11B) 1.3796(6) 1_555 1_555 yes
C(10B) H(10B) 1.0830(4) 1_555 1_555 yes
